data_7217263
loop_
_publ_author_name
'Galkina, Irina'
'Tufatullin, Artem'
'Krivolapov, Dmitry'
'Bakhtiyarova, Yuliya'
'Chubukaeva, Dinara'
'Stakheev, Vitaly'
'Galkin, Vladimir'
'Cherkasov, Rafael'
'B\"uchner, Bernd'
'Kataeva, Olga'

_publ_section_title
;
 Crystal structure of phosphonium carboxylate complexes. The role of the
 metal coordination geometry, ligand conformation and hydrogen bonding
;
_journal_issue 38
_journal_name_full CrystEngComm
_journal_page_first 9010
_journal_paper_doi 10.1039/C4CE01361A
_journal_volume 16
_journal_year 2014
_chemical_formula_moiety 'C84 H80 Cu2 O10 P4, 2(Cd Cl4), 4(H2 O)'
_chemical_formula_sum 'C84 H88 Cd2 Cl8 Cu2 O14 P4'
_chemical_formula_weight 2080.90
_chemical_name_systematic
;
 ?
;
_space_group_crystal_system monoclinic
_space_group_IT_number 12
_space_group_name_Hall '-C 2y'
_space_group_name_H-M_alt 'C 1 2/m 1'
_symmetry_space_group_name_Hall '-C 2y'
_symmetry_space_group_name_H-M 'C 1 2/m 1'
_atom_sites_solution_hydrogens geom
_atom_sites_solution_primary direct
_atom_sites_solution_secondary difmap
_audit_creation_method SHELXL-97
_cell_angle_alpha 90.00
_cell_angle_beta 105.370(3)
_cell_angle_gamma 90.00
_cell_formula_units_Z 2
_cell_length_a 19.8510(10)
_cell_length_b 19.8050(10)
_cell_length_c 12.6060(10)
_cell_measurement_reflns_used 5077
_cell_measurement_temperature 296(2)
_cell_measurement_theta_max 21.08
_cell_measurement_theta_min 2.33
_cell_volume 4778.8(5)
_computing_cell_refinement 'APEX2  v2, 1-4  (Bruker AXS, 2005-2007)'
_computing_data_collection 'APEX2  v2, 1-4  (Bruker AXS, 2005-2007)'
_computing_data_reduction 'SAINT NT v6.0 (Bruker AXS, 2003)'
_computing_molecular_graphics 'ORTEP-3 for Windows (Farrugia, 1997)'
_computing_publication_material 'WinGX (Farrugia 1999), enCIFer (Allen et al. 2004)'
_computing_structure_refinement 'SHELXL-97 (Sheldrick, 1997), WinGX (Farrugia 1999), PLATON (Spek 2005)'
_computing_structure_solution 'SIR2004 (Burla et al., 2005)'
_diffrn_ambient_temperature 296(2)
_diffrn_measured_fraction_theta_full 0.993
_diffrn_measured_fraction_theta_max 0.993
_diffrn_measurement_device 'Bruker Kappa APEX II CCD'
_diffrn_measurement_device_type 'CCD area detector'
_diffrn_measurement_method '0.5 deg frames in phi and omega'
_diffrn_radiation_monochromator graphite
_diffrn_radiation_source 'fine-focus sealed tube'
_diffrn_radiation_type MoK\a
_diffrn_radiation_wavelength 0.71073
_diffrn_reflns_av_R_equivalents 0.1062
_diffrn_reflns_av_sigmaI/netI 0.1758
_diffrn_reflns_limit_h_max 22
_diffrn_reflns_limit_h_min -25
_diffrn_reflns_limit_k_max 25
_diffrn_reflns_limit_k_min -20
_diffrn_reflns_limit_l_max 15
_diffrn_reflns_limit_l_min -16
_diffrn_reflns_number 39633
_diffrn_reflns_theta_full 27.51
_diffrn_reflns_theta_max 27.51
_diffrn_reflns_theta_min 1.48
_exptl_absorpt_coefficient_mu 1.225
_exptl_absorpt_correction_T_max 0.9192
_exptl_absorpt_correction_T_min 0.7830
_exptl_absorpt_correction_type multi-scan
_exptl_absorpt_process_details 'SADABS version 2.10 (Sheldrick,Bruker AXS Inc.)'
_exptl_crystal_colour blue
_exptl_crystal_density_diffrn 1.446
_exptl_crystal_density_method 'not measured'
_exptl_crystal_description plate
_exptl_crystal_F_000 2108
_exptl_crystal_size_max 0.21
_exptl_crystal_size_mid 0.16
_exptl_crystal_size_min 0.07
_refine_diff_density_max 0.698
_refine_diff_density_min -0.694
_refine_diff_density_rms 0.083
_refine_ls_extinction_method none
_refine_ls_goodness_of_fit_ref 0.845
_refine_ls_hydrogen_treatment mixed
_refine_ls_matrix_type full
_refine_ls_number_parameters 286
_refine_ls_number_reflns 5628
_refine_ls_number_restraints 4
_refine_ls_restrained_S_all 0.844
_refine_ls_R_factor_all 0.1684
_refine_ls_R_factor_gt 0.0392
_refine_ls_shift/su_max 0.001
_refine_ls_shift/su_mean 0.000
_refine_ls_structure_factor_coef Fsqd
_refine_ls_weighting_details 'calc w=1/[\s^2^(Fo^2^)+(0.0377P)^2^+0.0000P] where P=(Fo^2^+2Fc^2^)/3'
_refine_ls_weighting_scheme calc
_refine_ls_wR_factor_gt 0.0699
_refine_ls_wR_factor_ref 0.0985
_reflns_number_gt 2199
_reflns_number_total 5628
_reflns_threshold_expression >2sigma(I)
_cod_data_source_file c4ce01361a2.cif
_cod_data_source_block shelxl
_cod_depositor_comments 'Adding full bibliography for 7217262--7217274.cif.'
_cod_database_code 7217263

loop_
_symmetry_equiv_pos_as_xyz
'x, y, z'
'-x, y, -z'
'x+1/2, y+1/2, z'
'-x+1/2, y+1/2, -z'
'-x, -y, -z'
'x, -y, z'
'-x+1/2, -y+1/2, -z'
'x+1/2, -y+1/2, z'

loop_
_atom_site_label
_atom_site_type_symbol
_atom_site_fract_x
_atom_site_fract_y
_atom_site_fract_z
_atom_site_U_iso_or_equiv
_atom_site_adp_type
_atom_site_occupancy
_atom_site_symmetry_multiplicity
_atom_site_calc_flag
_atom_site_refinement_flags
Cu1 Cu 1.06563(3) 0.0000 0.06340(6) 0.0271(2) Uani 1 2 d S
O1 O 1.03226(15) 0.06988(14) 0.1485(2) 0.0423(8) Uani 1 1 d .
O2 O 0.92306(15) 0.06976(14) 0.0422(2) 0.0385(8) Uani 1 1 d .
C1 C 0.9709(3) 0.0899(2) 0.1217(4) 0.0301(10) Uani 1 1 d .
C2 C 0.9528(2) 0.1450(2) 0.1940(4) 0.0416(12) Uani 1 1 d .
H2A H 0.9710 0.1322 0.2705 0.050 Uiso 1 1 calc R
H2B H 0.9758 0.1865 0.1824 0.050 Uiso 1 1 calc R
C3 C 0.8753(2) 0.1583(2) 0.1720(3) 0.0338(11) Uani 1 1 d .
H3A H 0.8525 0.1168 0.1843 0.041 Uiso 1 1 calc R
H3B H 0.8571 0.1703 0.0951 0.041 Uiso 1 1 calc R
P4 P 0.85243(6) 0.22396(6) 0.25489(10) 0.0349(3) Uani 1 1 d .
C5 C 0.9057(2) 0.2961(2) 0.2479(4) 0.0431(12) Uani 1 1 d .
C6 C 0.9612(3) 0.3113(3) 0.3338(5) 0.0675(16) Uani 1 1 d .
H6A H 0.9686 0.2878 0.3998 0.081 Uiso 1 1 calc R
C7 C 1.0065(3) 0.3622(4) 0.3224(7) 0.101(2) Uani 1 1 d .
H7A H 1.0454 0.3715 0.3804 0.121 Uiso 1 1 calc R
C8 C 0.9957(4) 0.3981(3) 0.2297(7) 0.095(2) Uani 1 1 d .
H8A H 1.0256 0.4335 0.2252 0.114 Uiso 1 1 calc R
C9 C 0.9417(4) 0.3836(3) 0.1429(6) 0.089(2) Uani 1 1 d .
H9A H 0.9351 0.4078 0.0777 0.106 Uiso 1 1 calc R
C10 C 0.8953(3) 0.3317(3) 0.1514(5) 0.0681(16) Uani 1 1 d .
H10A H 0.8577 0.3215 0.0919 0.082 Uiso 1 1 calc R
C11 C 0.7615(2) 0.2417(2) 0.1982(3) 0.0371(11) Uani 1 1 d .
C12 C 0.7353(3) 0.3063(3) 0.1792(4) 0.0519(14) Uani 1 1 d .
H12A H 0.7652 0.3433 0.1946 0.062 Uiso 1 1 calc R
C13 C 0.6640(3) 0.3157(3) 0.1369(4) 0.0655(16) Uani 1 1 d .
H13A H 0.6461 0.3591 0.1233 0.079 Uiso 1 1 calc R
C14 C 0.6208(3) 0.2629(3) 0.1157(4) 0.0624(16) Uani 1 1 d .
H14A H 0.5732 0.2701 0.0866 0.075 Uiso 1 1 calc R
C15 C 0.6452(3) 0.1984(3) 0.1360(4) 0.0628(16) Uani 1 1 d .
H15A H 0.6143 0.1622 0.1224 0.075 Uiso 1 1 calc R
C16 C 0.7163(3) 0.1872(3) 0.1769(4) 0.0511(13) Uani 1 1 d .
H16A H 0.7334 0.1434 0.1900 0.061 Uiso 1 1 calc R
C17 C 0.8660(2) 0.1979(2) 0.3946(3) 0.0347(11) Uani 1 1 d .
C18 C 0.8470(2) 0.2413(2) 0.4673(4) 0.0486(13) Uani 1 1 d .
H18A H 0.8300 0.2841 0.4443 0.058 Uiso 1 1 calc R
C19 C 0.8533(3) 0.2212(3) 0.5738(4) 0.0583(15) Uani 1 1 d .
H19A H 0.8408 0.2506 0.6228 0.070 Uiso 1 1 calc R
C20 C 0.8777(2) 0.1586(3) 0.6079(4) 0.0561(14) Uani 1 1 d .
H20A H 0.8820 0.1453 0.6801 0.067 Uiso 1 1 calc R
C21 C 0.8958(3) 0.1151(3) 0.5359(4) 0.0587(15) Uani 1 1 d .
H21A H 0.9125 0.0722 0.5595 0.070 Uiso 1 1 calc R
C22 C 0.8896(2) 0.1341(2) 0.4290(4) 0.0470(13) Uani 1 1 d .
H22A H 0.9014 0.1041 0.3801 0.056 Uiso 1 1 calc R
O1W O 1.1721(2) 0.0000 0.1531(4) 0.0564(15) Uani 1 2 d SD
H1W1 H 1.201(2) 0.0000 0.116(4) 0.05(2) Uiso 1 2 d SD
H1W2 H 1.185(4) 0.0000 0.222(5) 0.069 Uiso 1 2 d SD
Cd1 Cd 1.20559(3) 0.5000 0.30779(4) 0.0529(2) Uani 1 2 d S
Cl1 Cl 1.19643(7) 0.59899(7) 0.41800(11) 0.0723(4) Uani 1 1 d .
Cl2 Cl 1.31714(9) 0.5000 0.25161(16) 0.0613(5) Uani 1 2 d S
Cl3 Cl 1.12284(10) 0.5000 0.12207(15) 0.0656(6) Uani 1 2 d S
O2W O 1.2533(4) 0.0308(5) 0.0121(8) 0.112(5) Uani 0.50 1 d P
H2W2 H 1.231(6) 0.027(7) -0.076(10) 0.169 Uiso 0.50 1 d P
H2W1 H 1.290(5) 0.0000 0.019(8) 0.118 Uiso 1 2 d S
O3W O 1.2295(6) 0.0000 0.3727(5) 0.150(3) Uani 1 2 d SD
H3W1 H 1.242(7) 0.0000 0.4428(10) 0.225 Uiso 1 2 d SD
H3W2 H 1.255(9) -0.035(7) 0.374(8) 0.225 Uiso 0.50 1 d PD

loop_
_atom_site_aniso_label
_atom_site_aniso_U_11
_atom_site_aniso_U_22
_atom_site_aniso_U_33
_atom_site_aniso_U_23
_atom_site_aniso_U_13
_atom_site_aniso_U_12
Cu1 0.0264(4) 0.0250(4) 0.0337(5) 0.000 0.0146(4) 0.000
O1 0.0302(18) 0.045(2) 0.055(2) -0.0147(16) 0.0161(16) 0.0054(16)
O2 0.0347(18) 0.041(2) 0.0385(19) -0.0101(16) 0.0076(16) 0.0093(15)
C1 0.038(3) 0.022(3) 0.034(3) 0.000(2) 0.016(3) 0.003(2)
C2 0.034(3) 0.043(3) 0.051(3) -0.016(3) 0.017(2) 0.000(2)
C3 0.039(3) 0.030(3) 0.034(3) -0.002(2) 0.014(2) 0.008(2)
P4 0.0386(7) 0.0297(7) 0.0409(8) -0.0014(6) 0.0185(6) 0.0056(6)
C5 0.045(3) 0.036(3) 0.053(3) -0.003(3) 0.022(3) -0.001(3)
C6 0.066(4) 0.059(4) 0.074(4) 0.013(3) 0.012(4) -0.021(3)
C7 0.065(4) 0.097(6) 0.135(7) -0.001(5) 0.015(5) -0.039(4)
C8 0.099(6) 0.068(5) 0.136(7) 0.005(5) 0.060(6) -0.029(5)
C9 0.119(6) 0.064(5) 0.101(6) 0.018(4) 0.062(5) -0.011(4)
C10 0.087(4) 0.063(4) 0.062(4) 0.007(3) 0.032(3) -0.016(3)
C11 0.036(3) 0.036(3) 0.042(3) 0.001(2) 0.015(2) 0.007(2)
C12 0.062(4) 0.044(3) 0.056(3) 0.002(3) 0.027(3) 0.007(3)
C13 0.070(4) 0.069(5) 0.059(4) 0.012(3) 0.020(3) 0.038(4)
C14 0.039(3) 0.095(5) 0.054(4) 0.000(4) 0.014(3) 0.028(4)
C15 0.041(3) 0.082(5) 0.068(4) -0.011(3) 0.018(3) 0.000(3)
C16 0.050(3) 0.046(3) 0.062(4) 0.001(3) 0.022(3) 0.013(3)
C17 0.030(3) 0.033(3) 0.041(3) -0.011(2) 0.010(2) 0.002(2)
C18 0.052(3) 0.051(3) 0.048(4) -0.003(3) 0.021(3) 0.012(3)
C19 0.065(4) 0.068(4) 0.046(4) -0.014(3) 0.023(3) 0.010(3)
C20 0.051(3) 0.079(4) 0.041(3) 0.010(3) 0.016(3) 0.005(3)
C21 0.071(4) 0.051(4) 0.056(4) 0.013(3) 0.019(3) 0.011(3)
C22 0.059(3) 0.044(3) 0.041(3) 0.004(3) 0.020(3) 0.009(3)
O1W 0.039(3) 0.087(4) 0.044(3) 0.000 0.013(3) 0.000
Cd1 0.0586(4) 0.0454(4) 0.0589(4) 0.000 0.0231(3) 0.000
Cl1 0.0822(10) 0.0591(10) 0.0756(10) -0.0127(8) 0.0210(9) 0.0149(8)
Cl2 0.0684(13) 0.0442(12) 0.0817(14) 0.000 0.0385(11) 0.000
Cl3 0.0660(13) 0.0758(15) 0.0558(12) 0.000 0.0173(10) 0.000
O2W 0.078(6) 0.178(13) 0.095(6) -0.004(6) 0.047(6) 0.002(5)
O3W 0.198(10) 0.144(9) 0.072(5) 0.000 -0.026(6) 0.000

loop_
_atom_type_symbol
_atom_type_description
_atom_type_scat_dispersion_real
_atom_type_scat_dispersion_imag
_atom_type_scat_source
C C 0.0033 0.0016 'International Tables Vol C Tables 4.2.6.8 and 6.1.1.4'
H H 0.0000 0.0000 'International Tables Vol C Tables 4.2.6.8 and 6.1.1.4'
O O 0.0106 0.0060 'International Tables Vol C Tables 4.2.6.8 and 6.1.1.4'
P P 0.1023 0.0942 'International Tables Vol C Tables 4.2.6.8 and 6.1.1.4'
Cl Cl 0.1484 0.1585 'International Tables Vol C Tables 4.2.6.8 and 6.1.1.4'
Cu Cu 0.3201 1.2651 'International Tables Vol C Tables 4.2.6.8 and 6.1.1.4'
Cd Cd -0.8075 1.2024 'International Tables Vol C Tables 4.2.6.8 and 6.1.1.4'

loop_
_geom_angle_atom_site_label_1
_geom_angle_atom_site_label_2
_geom_angle_atom_site_label_3
_geom_angle
_geom_angle_site_symmetry_1
_geom_angle_site_symmetry_3
O1 Cu1 O1 89.24(17) 6 .
O1 Cu1 O2 89.44(12) 6 5_755
O1 Cu1 O2 167.02(12) . 5_755
O1 Cu1 O2 167.02(12) 6 2_755
O1 Cu1 O2 89.44(12) . 2_755
O2 Cu1 O2 88.95(17) 5_755 2_755
O1 Cu1 O1W 98.12(13) 6 .
O1 Cu1 O1W 98.12(13) . .
O2 Cu1 O1W 94.84(13) 5_755 .
O2 Cu1 O1W 94.84(13) 2_755 .
O1 Cu1 Cu1 84.86(9) 6 5_755
O1 Cu1 Cu1 84.86(9) . 5_755
O2 Cu1 Cu1 82.16(9) 5_755 5_755
O2 Cu1 Cu1 82.16(9) 2_755 5_755
O1W Cu1 Cu1 175.78(15) . 5_755
C1 O1 Cu1 121.6(3) . .
C1 O2 Cu1 124.5(3) . 5_755
O1 C1 O2 126.8(4) . .
O1 C1 C2 115.9(4) . .
O2 C1 C2 117.3(4) . .
C3 C2 C1 113.9(4) . .
C3 C2 H2A 108.8 . .
C1 C2 H2A 108.8 . .
C3 C2 H2B 108.8 . .
C1 C2 H2B 108.8 . .
H2A C2 H2B 107.7 . .
C2 C3 P4 114.9(3) . .
C2 C3 H3A 108.5 . .
P4 C3 H3A 108.5 . .
C2 C3 H3B 108.5 . .
P4 C3 H3B 108.5 . .
H3A C3 H3B 107.5 . .
C17 P4 C11 108.82(19) . .
C17 P4 C5 110.0(2) . .
C11 P4 C5 111.7(2) . .
C17 P4 C3 111.6(2) . .
C11 P4 C3 107.0(2) . .
C5 P4 C3 107.68(19) . .
C6 C5 C10 119.4(5) . .
C6 C5 P4 120.1(4) . .
C10 C5 P4 120.0(4) . .
C5 C6 C7 119.4(6) . .
C5 C6 H6A 120.3 . .
C7 C6 H6A 120.3 . .
C8 C7 C6 121.4(6) . .
C8 C7 H7A 119.3 . .
C6 C7 H7A 119.3 . .
C7 C8 C9 120.5(7) . .
C7 C8 H8A 119.8 . .
C9 C8 H8A 119.8 . .
C8 C9 C10 119.5(6) . .
C8 C9 H9A 120.2 . .
C10 C9 H9A 120.2 . .
C5 C10 C9 119.8(6) . .
C5 C10 H10A 120.1 . .
C9 C10 H10A 120.1 . .
C12 C11 C16 119.7(4) . .
C12 C11 P4 123.0(4) . .
C16 C11 P4 117.2(3) . .
C11 C12 C13 119.4(5) . .
C11 C12 H12A 120.3 . .
C13 C12 H12A 120.3 . .
C14 C13 C12 120.6(5) . .
C14 C13 H13A 119.7 . .
C12 C13 H13A 119.7 . .
C13 C14 C15 121.3(5) . .
C13 C14 H14A 119.4 . .
C15 C14 H14A 119.4 . .
C14 C15 C16 119.7(5) . .
C14 C15 H15A 120.2 . .
C16 C15 H15A 120.2 . .
C11 C16 C15 119.4(5) . .
C11 C16 H16A 120.3 . .
C15 C16 H16A 120.3 . .
C22 C17 C18 119.5(4) . .
C22 C17 P4 121.7(3) . .
C18 C17 P4 118.6(4) . .
C19 C18 C17 119.9(5) . .
C19 C18 H18A 120.1 . .
C17 C18 H18A 120.1 . .
C20 C19 C18 120.4(5) . .
C20 C19 H19A 119.8 . .
C18 C19 H19A 119.8 . .
C19 C20 C21 120.0(5) . .
C19 C20 H20A 120.0 . .
C21 C20 H20A 120.0 . .
C20 C21 C22 120.5(5) . .
C20 C21 H21A 119.8 . .
C22 C21 H21A 119.8 . .
C21 C22 C17 119.7(5) . .
C21 C22 H22A 120.1 . .
C17 C22 H22A 120.1 . .
Cu1 O1W H1W1 116(4) . .
Cu1 O1W H1W2 123(5) . .
H1W1 O1W H1W2 121(7) . .
Cl1 Cd1 Cl1 107.09(7) . 6_565
Cl1 Cd1 Cl3 114.05(4) . .
Cl1 Cd1 Cl3 114.05(4) 6_565 .
Cl1 Cd1 Cl2 111.56(4) . .
Cl1 Cd1 Cl2 111.56(4) 6_565 .
Cl3 Cd1 Cl2 98.50(6) . .
O2W O2W H2W2 86(7) 6 .
O2W O2W H2W1 49(4) 6 .
H2W2 O2W H2W1 98(9) . .
H3W1 O3W H3W2 88(8) . .

loop_
_geom_bond_atom_site_label_1
_geom_bond_atom_site_label_2
_geom_bond_distance
_geom_bond_site_symmetry_2
Cu1 O1 1.970(3) 6
Cu1 O1 1.970(3) .
Cu1 O2 1.972(3) 5_755
Cu1 O2 1.972(3) 2_755
Cu1 O1W 2.116(5) .
Cu1 Cu1 2.6714(14) 5_755
O1 C1 1.240(5) .
O2 C1 1.249(5) .
O2 Cu1 1.972(3) 5_755
C1 C2 1.524(5) .
C2 C3 1.511(5) .
C2 H2A 0.9700 .
C2 H2B 0.9700 .
C3 P4 1.801(4) .
C3 H3A 0.9700 .
C3 H3B 0.9700 .
P4 C17 1.785(4) .
P4 C11 1.792(4) .
P4 C5 1.793(5) .
C5 C6 1.359(6) .
C5 C10 1.374(6) .
C6 C7 1.384(7) .
C6 H6A 0.9300 .
C7 C8 1.336(8) .
C7 H7A 0.9300 .
C8 C9 1.345(8) .
C8 H8A 0.9300 .
C9 C10 1.402(7) .
C9 H9A 0.9300 .
C10 H10A 0.9300 .
C11 C12 1.378(6) .
C11 C16 1.384(6) .
C12 C13 1.386(6) .
C12 H12A 0.9300 .
C13 C14 1.333(7) .
C13 H13A 0.9300 .
C14 C15 1.366(7) .
C14 H14A 0.9300 .
C15 C16 1.386(6) .
C15 H15A 0.9300 .
C16 H16A 0.9300 .
C17 C22 1.376(6) .
C17 C18 1.380(5) .
C18 C19 1.374(6) .
C18 H18A 0.9300 .
C19 C20 1.359(7) .
C19 H19A 0.9300 .
C20 C21 1.367(6) .
C20 H20A 0.9300 .
C21 C22 1.373(6) .
C21 H21A 0.9300 .
C22 H22A 0.9300 .
O1W H1W1 0.843(10) .
O1W H1W2 0.84(6) .
Cd1 Cl1 2.4374(13) .
Cd1 Cl1 2.4374(13) 6_565
Cd1 Cl3 2.4781(19) .
Cd1 Cl2 2.4971(18) .
O2W O2W 1.22(2) 6
O2W H2W2 1.08(12) .
O2W H2W1 0.93(7) .
O3W H3W1 0.852(10) .
O3W H3W2 0.855(10) .

loop_
_geom_torsion_atom_site_label_1
_geom_torsion_atom_site_label_2
_geom_torsion_atom_site_label_3
_geom_torsion_atom_site_label_4
_geom_torsion
_geom_torsion_site_symmetry_1
O1 Cu1 O1 C1 -85.4(3) 6
O2 Cu1 O1 C1 -1.2(7) 5_755
O2 Cu1 O1 C1 81.7(3) 2_755
O1W Cu1 O1 C1 176.5(3) .
Cu1 Cu1 O1 C1 -0.5(3) 5_755
Cu1 O1 C1 O2 0.7(6) .
Cu1 O1 C1 C2 -178.9(3) .
Cu1 O2 C1 O1 -0.5(6) 5_755
Cu1 O2 C1 C2 179.2(3) 5_755
O1 C1 C2 C3 -169.0(4) .
O2 C1 C2 C3 11.3(6) .
C1 C2 C3 P4 -179.2(3) .
C2 C3 P4 C17 -71.6(4) .
C2 C3 P4 C11 169.5(3) .
C2 C3 P4 C5 49.2(4) .
C17 P4 C5 C6 18.2(5) .
C11 P4 C5 C6 139.1(4) .
C3 P4 C5 C6 -103.7(4) .
C17 P4 C5 C10 -169.0(4) .
C11 P4 C5 C10 -48.1(4) .
C3 P4 C5 C10 69.2(4) .
C10 C5 C6 C7 -0.5(8) .
P4 C5 C6 C7 172.4(4) .
C5 C6 C7 C8 2.2(10) .
C6 C7 C8 C9 -3.0(11) .
C7 C8 C9 C10 2.1(11) .
C6 C5 C10 C9 -0.5(8) .
P4 C5 C10 C9 -173.3(4) .
C8 C9 C10 C5 -0.3(9) .
C17 P4 C11 C12 105.7(4) .
C5 P4 C11 C12 -15.9(5) .
C3 P4 C11 C12 -133.5(4) .
C17 P4 C11 C16 -71.9(4) .
C5 P4 C11 C16 166.5(3) .
C3 P4 C11 C16 48.9(4) .
C16 C11 C12 C13 -1.3(7) .
P4 C11 C12 C13 -178.8(3) .
C11 C12 C13 C14 0.7(8) .
C12 C13 C14 C15 0.8(8) .
C13 C14 C15 C16 -1.5(8) .
C12 C11 C16 C15 0.5(7) .
P4 C11 C16 C15 178.2(3) .
C14 C15 C16 C11 0.9(7) .
C11 P4 C17 C22 116.5(4) .
C5 P4 C17 C22 -120.8(4) .
C3 P4 C17 C22 -1.4(4) .
C11 P4 C17 C18 -58.5(4) .
C5 P4 C17 C18 64.2(4) .
C3 P4 C17 C18 -176.3(3) .
C22 C17 C18 C19 1.4(7) .
P4 C17 C18 C19 176.5(4) .
C17 C18 C19 C20 -0.4(7) .
C18 C19 C20 C21 -0.3(8) .
C19 C20 C21 C22 0.0(8) .
C20 C21 C22 C17 1.0(7) .
C18 C17 C22 C21 -1.7(7) .
P4 C17 C22 C21 -176.6(4) .
